data_4074308
loop_
_publ_author_name
'Li, Wenjian'
'Hill, Nicholas J.'
'Tomasik, Adam C.'
'Bikzhanova, Galina'
'West, Robert'

_publ_section_title
;
 A New Monomeric Saturated N-Heterocyclic Silylene as a Racemic Mixture
;
_journal_issue 16
_journal_name_full Organometallics
_journal_page_first 3802
_journal_paper_doi 10.1021/om060544v
_journal_volume 25
_journal_year 2006
_chemical_formula_moiety 'C24 H54 N4 O Si2'
_chemical_formula_sum 'C24 H54 N4 O Si2'
_chemical_formula_weight 470.89
_chemical_name_systematic
; 
 ? 
;
_space_group_IT_number 15
_symmetry_cell_setting monoclinic
_symmetry_Int_Tables_number 15
_symmetry_space_group_name_Hall '-C 2yc'
_symmetry_space_group_name_H-M 'C 1 2/c 1'
_atom_sites_solution_hydrogens geom
_atom_sites_solution_primary direct
_atom_sites_solution_secondary difmap
_audit_creation_method SHELXL-97
_cell_angle_alpha 90.00
_cell_angle_beta 97.011(2)
_cell_angle_gamma 90.00
_cell_formula_units_Z 4
_cell_length_a 16.9689(16)
_cell_length_b 12.9934(12)
_cell_length_c 13.3075(13)
_cell_measurement_reflns_used 5472
_cell_measurement_temperature 100(2)
_cell_measurement_theta_max 26.37
_cell_measurement_theta_min 1.98
_cell_volume 2912.1(5)
_computing_cell_refinement 'SAINT Ver. 6.22  (Bruker-AXS, 2003)'
_computing_data_collection 'SMART Ver. 5.622 (Bruker-AXS, 2003)'
_computing_data_reduction 'SAINT Ver. 6.22'
_computing_molecular_graphics 'SHELXTL Ver. 6.10 '
_computing_publication_material 'SHELXTL Ver. 6.10 '
_computing_structure_refinement 'SHELXTL Ver. 6.10 '
_computing_structure_solution 'SHELXTL Ver. 6.10 (Bruker-AXS, 2003)'
_diffrn_ambient_temperature 100(2)
_diffrn_measured_fraction_theta_full 0.998
_diffrn_measured_fraction_theta_max 0.998
_diffrn_measurement_device_type 'Bruker CCD-1000 area detector'
_diffrn_measurement_method '0.30\% \w scans'
_diffrn_radiation_monochromator graphite
_diffrn_radiation_source 'fine-focus sealed tube'
_diffrn_radiation_type Mo-K\a
_diffrn_radiation_wavelength 0.71073
_diffrn_reflns_av_R_equivalents 0.0255
_diffrn_reflns_av_sigmaI/netI 0.0219
_diffrn_reflns_limit_h_max 21
_diffrn_reflns_limit_h_min -21
_diffrn_reflns_limit_k_max 16
_diffrn_reflns_limit_k_min -16
_diffrn_reflns_limit_l_max 16
_diffrn_reflns_limit_l_min -16
_diffrn_reflns_number 11869
_diffrn_reflns_theta_full 26.37
_diffrn_reflns_theta_max 26.37
_diffrn_reflns_theta_min 1.98
_diffrn_standards_number 0
_exptl_absorpt_coefficient_mu 0.143
_exptl_absorpt_correction_T_max 0.9844
_exptl_absorpt_correction_T_min 0.9490
_exptl_absorpt_correction_type multi-scan
_exptl_absorpt_process_details
;
SADABS  (Bruker-AXS, 2003)
;
_exptl_crystal_colour colorless
_exptl_crystal_density_diffrn 1.074
_exptl_crystal_density_method 'not measured'
_exptl_crystal_description block
_exptl_crystal_F_000 1048
_exptl_crystal_size_max 0.37
_exptl_crystal_size_mid 0.30
_exptl_crystal_size_min 0.11
_refine_diff_density_max 0.692
_refine_diff_density_min -0.232
_refine_diff_density_rms 0.057
_refine_ls_extinction_method none
_refine_ls_goodness_of_fit_ref 1.047
_refine_ls_hydrogen_treatment mixed
_refine_ls_matrix_type full
_refine_ls_number_parameters 153
_refine_ls_number_reflns 2990
_refine_ls_number_restraints 0
_refine_ls_restrained_S_all 1.047
_refine_ls_R_factor_all 0.0542
_refine_ls_R_factor_gt 0.0466
_refine_ls_shift/su_max 0.001
_refine_ls_shift/su_mean 0.000
_refine_ls_structure_factor_coef Fsqd
_refine_ls_weighting_details 'calc w=1/[\s^2^(Fo^2^)+(0.0681P)^2^+3.9412P] where P=(Fo^2^+2Fc^2^)/3'
_refine_ls_weighting_scheme calc
_refine_ls_wR_factor_gt 0.1217
_refine_ls_wR_factor_ref 0.1287
_reflns_number_gt 2586
_reflns_number_total 2990
_reflns_threshold_expression I>2\s(I)
_cod_data_source_file om060544vsi20060621_023453.cif
_cod_data_source_block west99
_cod_depositor_comments
;
The following automatic conversions were performed:

'_symmetry_cell_setting' value 'Monoclinic' changed to 'monoclinic'
according to /home/saulius/struct/CIF-dictionaries/cif_core.dic
dictionary named 'cif_core.dic' version 2.4.1 from 2010-06-29.

Automatic conversion script
Id: cif_fix_values 1715 2011-07-08 13:25:40Z adriana 
;
_cod_original_sg_symbol_Hall '-C 2yc      '
_cod_original_sg_symbol_H-M 'C 1 2/c 1   '
_cod_database_code 4074308

loop_
_symmetry_equiv_pos_as_xyz
'x, y, z'
'-x, y, -z+1/2'
'x+1/2, y+1/2, z'
'-x+1/2, y+1/2, -z+1/2'
'-x, -y, -z'
'x, -y, z-1/2'
'-x+1/2, -y+1/2, -z'
'x+1/2, -y+1/2, z-1/2'

loop_
_atom_site_label
_atom_site_type_symbol
_atom_site_fract_x
_atom_site_fract_y
_atom_site_fract_z
_atom_site_U_iso_or_equiv
_atom_site_adp_type
_atom_site_occupancy
_atom_site_symmetry_multiplicity
_atom_site_calc_flag
_atom_site_refinement_flags
Si1 Si 0.51720(3) 0.15465(3) 0.13676(3) 0.01847(16) Uani 1 1 d .
H1 H 0.4834(12) 0.0595(15) 0.1180(15) 0.026(5) Uiso 1 1 d .
O O 0.5000 0.18683(14) 0.2500 0.0272(4) Uani 1 2 d S
N1 N 0.48755(8) 0.24623(12) 0.04864(11) 0.0255(3) Uani 1 1 d .
N2 N 0.61465(8) 0.15642(11) 0.11741(11) 0.0225(3) Uani 1 1 d .
C1 C 0.43501(12) 0.41499(15) 0.09610(15) 0.0314(4) Uani 1 1 d .
H1A H 0.4515 0.4017 0.1681 0.047 Uiso 1 1 calc R
H1B H 0.3876 0.4587 0.0887 0.047 Uiso 1 1 calc R
H1C H 0.4780 0.4500 0.0668 0.047 Uiso 1 1 calc R
C2 C 0.35140(10) 0.25701(14) 0.09034(15) 0.0286(4) Uani 1 1 d .
H2A H 0.3402 0.1905 0.0568 0.043 Uiso 1 1 calc R
H2B H 0.3030 0.2989 0.0834 0.043 Uiso 1 1 calc R
H2C H 0.3694 0.2457 0.1623 0.043 Uiso 1 1 calc R
C3 C 0.38462(13) 0.33410(17) -0.06994(15) 0.0360(5) Uani 1 1 d .
H3A H 0.4252 0.3703 -0.1028 0.054 Uiso 1 1 calc R
H3B H 0.3367 0.3767 -0.0732 0.054 Uiso 1 1 calc R
H3C H 0.3717 0.2687 -0.1048 0.054 Uiso 1 1 calc R
C4 C 0.41628(10) 0.31308(14) 0.04119(13) 0.0253(4) Uani 1 1 d .
C5 C 0.55277(11) 0.27004(15) -0.01282(14) 0.0293(4) Uani 1 1 d .
H5 H 0.5509 0.3448 -0.0308 0.035 Uiso 1 1 calc R
C6 C 0.54822(13) 0.20597(18) -0.10994(15) 0.0373(5) Uani 1 1 d .
H6A H 0.5556 0.1331 -0.0924 0.056 Uiso 1 1 calc R
H6B H 0.5900 0.2282 -0.1500 0.056 Uiso 1 1 calc R
H6C H 0.4962 0.2157 -0.1496 0.056 Uiso 1 1 calc R
C7 C 0.63052(11) 0.24709(15) 0.05563(14) 0.0288(4) Uani 1 1 d .
H7 H 0.6728 0.2293 0.0124 0.035 Uiso 1 1 calc R
C8 C 0.65693(13) 0.34208(16) 0.12077(16) 0.0369(5) Uani 1 1 d .
H8A H 0.6134 0.3643 0.1578 0.055 Uiso 1 1 calc R
H8B H 0.6709 0.3981 0.0769 0.055 Uiso 1 1 calc R
H8C H 0.7032 0.3242 0.1690 0.055 Uiso 1 1 calc R
C9 C 0.67586(10) 0.07556(14) 0.13840(13) 0.0257(4) Uani 1 1 d .
C10 C 0.68505(12) 0.01467(18) 0.04219(16) 0.0399(5) Uani 1 1 d .
H10A H 0.6347 -0.0192 0.0180 0.060 Uiso 1 1 calc R
H10B H 0.7266 -0.0374 0.0570 0.060 Uiso 1 1 calc R
H10C H 0.6997 0.0616 -0.0101 0.060 Uiso 1 1 calc R
C11 C 0.75624(11) 0.12272(17) 0.17984(15) 0.0347(5) Uani 1 1 d .
H11A H 0.7743 0.1686 0.1289 0.052 Uiso 1 1 calc R
H11B H 0.7953 0.0677 0.1957 0.052 Uiso 1 1 calc R
H11C H 0.7505 0.1620 0.2414 0.052 Uiso 1 1 calc R
C12 C 0.65025(12) 0.00276(17) 0.21871(17) 0.0387(5) Uani 1 1 d .
H12A H 0.6437 0.0418 0.2802 0.058 Uiso 1 1 calc R
H12B H 0.6909 -0.0504 0.2345 0.058 Uiso 1 1 calc R
H12C H 0.5997 -0.0298 0.1929 0.058 Uiso 1 1 calc R

loop_
_atom_site_aniso_label
_atom_site_aniso_U_11
_atom_site_aniso_U_22
_atom_site_aniso_U_33
_atom_site_aniso_U_23
_atom_site_aniso_U_13
_atom_site_aniso_U_12
Si1 0.0145(2) 0.0202(3) 0.0204(3) 0.00105(17) 0.00088(17) 0.00022(16)
O 0.0245(9) 0.0335(10) 0.0244(9) 0.000 0.0066(7) 0.000
N1 0.0201(7) 0.0300(8) 0.0264(8) 0.0082(6) 0.0033(6) 0.0034(6)
N2 0.0167(7) 0.0259(8) 0.0258(8) 0.0022(6) 0.0058(6) 0.0025(6)
C1 0.0317(10) 0.0297(10) 0.0326(10) 0.0016(8) 0.0035(8) 0.0003(8)
C2 0.0184(8) 0.0294(9) 0.0373(10) 0.0033(8) 0.0002(7) 0.0049(7)
C3 0.0366(11) 0.0399(11) 0.0292(10) 0.0045(8) -0.0051(8) 0.0080(9)
C4 0.0218(8) 0.0274(9) 0.0257(9) 0.0039(7) -0.0010(7) 0.0050(7)
C5 0.0288(10) 0.0337(10) 0.0258(9) 0.0047(8) 0.0046(7) -0.0026(8)
C6 0.0375(11) 0.0496(13) 0.0249(10) -0.0034(9) 0.0049(8) -0.0043(9)
C7 0.0240(9) 0.0353(10) 0.0283(9) 0.0050(8) 0.0077(7) -0.0021(7)
C8 0.0381(11) 0.0370(11) 0.0343(11) 0.0008(9) -0.0009(9) -0.0122(9)
C9 0.0172(8) 0.0306(9) 0.0288(9) -0.0042(7) 0.0009(7) 0.0059(7)
C10 0.0292(10) 0.0478(13) 0.0411(12) -0.0180(10) -0.0017(8) 0.0120(9)
C11 0.0234(9) 0.0455(12) 0.0333(10) -0.0046(9) -0.0047(8) 0.0020(8)
C12 0.0300(10) 0.0349(11) 0.0513(13) 0.0107(9) 0.0056(9) 0.0122(8)

loop_
_atom_type_symbol
_atom_type_description
_atom_type_scat_dispersion_real
_atom_type_scat_dispersion_imag
_atom_type_scat_source
C C 0.0033 0.0016 'International Tables Vol C Tables 4.2.6.8 and 6.1.1.4'
H H 0.0000 0.0000 'International Tables Vol C Tables 4.2.6.8 and 6.1.1.4'
N N 0.0061 0.0033 'International Tables Vol C Tables 4.2.6.8 and 6.1.1.4'
Si Si 0.0817 0.0704 'International Tables Vol C Tables 4.2.6.8 and 6.1.1.4'
O O 0.0106 0.0060 'International Tables Vol C Tables 4.2.6.8 and 6.1.1.4'

loop_
_geom_angle_atom_site_label_1
_geom_angle_atom_site_label_2
_geom_angle_atom_site_label_3
_geom_angle
_geom_angle_site_symmetry_1
O Si1 N1 112.80(8) .
O Si1 N2 115.11(6) .
N1 Si1 N2 95.57(7) .
O Si1 H1 106.4(8) .
N1 Si1 H1 115.0(8) .
N2 Si1 H1 112.1(8) .
Si1 O Si1 150.17(13) 2_655
C4 N1 C5 119.82(14) .
C4 N1 Si1 128.72(12) .
C5 N1 Si1 110.30(11) .
C9 N2 C7 119.93(14) .
C9 N2 Si1 129.30(12) .
C7 N2 Si1 109.90(11) .
C4 C1 H1A 109.5 .
C4 C1 H1B 109.5 .
H1A C1 H1B 109.5 .
C4 C1 H1C 109.5 .
H1A C1 H1C 109.5 .
H1B C1 H1C 109.5 .
C4 C2 H2A 109.5 .
C4 C2 H2B 109.5 .
H2A C2 H2B 109.5 .
C4 C2 H2C 109.5 .
H2A C2 H2C 109.5 .
H2B C2 H2C 109.5 .
C4 C3 H3A 109.5 .
C4 C3 H3B 109.5 .
H3A C3 H3B 109.5 .
C4 C3 H3C 109.5 .
H3A C3 H3C 109.5 .
H3B C3 H3C 109.5 .
N1 C4 C1 110.83(15) .
N1 C4 C2 108.41(14) .
C1 C4 C2 109.06(15) .
N1 C4 C3 110.82(15) .
C1 C4 C3 109.55(16) .
C2 C4 C3 108.11(16) .
N1 C5 C6 112.76(16) .
N1 C5 C7 106.03(14) .
C6 C5 C7 110.22(16) .
N1 C5 H5 109.2 .
C6 C5 H5 109.2 .
C7 C5 H5 109.2 .
C5 C6 H6A 109.5 .
C5 C6 H6B 109.5 .
H6A C6 H6B 109.5 .
C5 C6 H6C 109.5 .
H6A C6 H6C 109.5 .
H6B C6 H6C 109.5 .
N2 C7 C5 106.38(14) .
N2 C7 C8 112.63(15) .
C5 C7 C8 110.30(16) .
N2 C7 H7 109.2 .
C5 C7 H7 109.2 .
C8 C7 H7 109.2 .
C7 C8 H8A 109.5 .
C7 C8 H8B 109.5 .
H8A C8 H8B 109.5 .
C7 C8 H8C 109.5 .
H8A C8 H8C 109.5 .
H8B C8 H8C 109.5 .
N2 C9 C10 110.50(15) .
N2 C9 C12 108.56(14) .
C10 C9 C12 109.38(18) .
N2 C9 C11 110.91(15) .
C10 C9 C11 109.29(15) .
C12 C9 C11 108.16(16) .
C9 C10 H10A 109.5 .
C9 C10 H10B 109.5 .
H10A C10 H10B 109.5 .
C9 C10 H10C 109.5 .
H10A C10 H10C 109.5 .
H10B C10 H10C 109.5 .
C9 C11 H11A 109.5 .
C9 C11 H11B 109.5 .
H11A C11 H11B 109.5 .
C9 C11 H11C 109.5 .
H11A C11 H11C 109.5 .
H11B C11 H11C 109.5 .
C9 C12 H12A 109.5 .
C9 C12 H12B 109.5 .
H12A C12 H12B 109.5 .
C9 C12 H12C 109.5 .
H12A C12 H12C 109.5 .
H12B C12 H12C 109.5 .

loop_
_geom_bond_atom_site_label_1
_geom_bond_atom_site_label_2
_geom_bond_distance
_geom_bond_site_symmetry_2
Si1 O 1.6242(7) .
Si1 N1 1.7030(15) .
Si1 N2 1.7044(14) .
Si1 H1 1.37(2) .
O Si1 1.6242(7) 2_655
N1 C4 1.482(2) .
N1 C5 1.487(2) .
N2 C9 1.480(2) .
N2 C7 1.480(2) .
C1 C4 1.527(3) .
C1 H1A 0.9800 .
C1 H1B 0.9800 .
C1 H1C 0.9800 .
C2 C4 1.532(3) .
C2 H2A 0.9800 .
C2 H2B 0.9800 .
C2 H2C 0.9800 .
C3 C4 1.535(3) .
C3 H3A 0.9800 .
C3 H3B 0.9800 .
C3 H3C 0.9800 .
C5 C6 1.531(3) .
C5 C7 1.538(3) .
C5 H5 1.0000 .
C6 H6A 0.9800 .
C6 H6B 0.9800 .
C6 H6C 0.9800 .
C7 C8 1.543(3) .
C7 H7 1.0000 .
C8 H8A 0.9800 .
C8 H8B 0.9800 .
C8 H8C 0.9800 .
C9 C10 1.529(3) .
C9 C12 1.529(3) .
C9 C11 1.535(2) .
C10 H10A 0.9800 .
C10 H10B 0.9800 .
C10 H10C 0.9800 .
C11 H11A 0.9800 .
C11 H11B 0.9800 .
C11 H11C 0.9800 .
C12 H12A 0.9800 .
C12 H12B 0.9800 .
C12 H12C 0.9800 .

loop_
_geom_torsion_atom_site_label_1
_geom_torsion_atom_site_label_2
_geom_torsion_atom_site_label_3
_geom_torsion_atom_site_label_4
_geom_torsion
_geom_torsion_site_symmetry_4
N1 Si1 O Si1 153.68(6) 2_655
N2 Si1 O Si1 -98.06(7) 2_655
O Si1 N1 C4 -37.74(17) .
N2 Si1 N1 C4 -157.97(16) .
O Si1 N1 C5 129.72(11) .
N2 Si1 N1 C5 9.49(13) .
O Si1 N2 C9 85.11(16) .
N1 Si1 N2 C9 -156.48(15) .
O Si1 N2 C7 -105.78(13) .
N1 Si1 N2 C7 12.63(13) .
C5 N1 C4 C1 -74.3(2) .
Si1 N1 C4 C1 92.13(19) .
C5 N1 C4 C2 166.04(15) .
Si1 N1 C4 C2 -27.5(2) .
C5 N1 C4 C3 47.6(2) .
Si1 N1 C4 C3 -146.01(15) .
C4 N1 C5 C6 -98.1(2) .
Si1 N1 C5 C6 93.14(17) .
C4 N1 C5 C7 141.17(16) .
Si1 N1 C5 C7 -27.57(18) .
C9 N2 C7 C5 140.35(16) .
Si1 N2 C7 C5 -29.93(17) .
C9 N2 C7 C8 -98.69(19) .
Si1 N2 C7 C8 91.02(16) .
N1 C5 C7 N2 35.86(19) .
C6 C5 C7 N2 -86.48(18) .
N1 C5 C7 C8 -86.57(18) .
C6 C5 C7 C8 151.09(16) .
C7 N2 C9 C10 -70.4(2) .
Si1 N2 C9 C10 97.75(18) .
C7 N2 C9 C12 169.63(16) .
Si1 N2 C9 C12 -22.2(2) .
C7 N2 C9 C11 50.9(2) .
Si1 N2 C9 C11 -140.89(14) .
